data_4310477
loop_
_publ_author_name
'Nicolas Andr\'e'
'Thomas B. Jensen'
'Rosario Scopelliti'
'Daniel Imbert'
'Mourad Elhabiri'
'G\'erard Hopfgartner'
'Claude Piguet'
'Jean-Claude G. B\"unzli'

_publ_section_title
;
 Supramolecular Recognition of Heteropairs of Lanthanide Ions: A Step
 toward Self-Assembled Bifunctional Probes
;
_journal_name_full 'Inorganic Chemistry'
_journal_page_first 515
_journal_page_last 529
_journal_paper_doi 10.1021/ic0351996
_journal_volume 43
_journal_year 2004
_chemical_formula_sum 'C144 H153 Cl6 Eu La N33 O27'
_chemical_formula_weight 3281.56
_chemical_name_systematic
; 
 ? 
;
_space_group_IT_number 14
_symmetry_cell_setting monoclinic
_symmetry_space_group_name_Hall '-P 2ybc'
_symmetry_space_group_name_H-M 'P 1 21/c 1'
_atom_sites_solution_hydrogens geom
_atom_sites_solution_primary direct
_atom_sites_solution_secondary difmap
_audit_creation_method SHELXL-97
_cell_angle_alpha 90.00
_cell_angle_beta 90.12(3)
_cell_angle_gamma 90.00
_cell_formula_units_Z 4
_cell_length_a 14.759(3)
_cell_length_b 26.369(5)
_cell_length_c 37.217(7)
_cell_measurement_reflns_used '322 spots from first image'
_cell_measurement_temperature 143(2)
_cell_volume 14484(5)
_computing_cell_refinement 'marresearch marHKL, 1.9.1'
_computing_data_collection 'marresearch mar345, 1.2.11'
_computing_data_reduction 'marresearch marHKL'
_computing_molecular_graphics 'Bruker SHELXTL'
_computing_publication_material 'Bruker SHELXTL'
_computing_structure_refinement 'SHELXL-97 (Sheldrick, 1997)'
_computing_structure_solution 'SHELXS-97 (Sheldrick, 1990)'
_diffrn_ambient_temperature 143(2)
_diffrn_measured_fraction_theta_full 0.724
_diffrn_measured_fraction_theta_max 0.724
_diffrn_measurement_device_type 'mar345 IPDS'
_diffrn_measurement_method '60 images with deltaphi = 3 degrees and exp. time = 180 sec.'
_diffrn_radiation_monochromator graphite
_diffrn_radiation_source 'fine-focus sealed tube'
_diffrn_radiation_type MoK\a
_diffrn_radiation_wavelength 0.71070
_diffrn_reflns_av_R_equivalents 0.0654
_diffrn_reflns_av_sigmaI/netI 0.0818
_diffrn_reflns_limit_h_max 15
_diffrn_reflns_limit_h_min -15
_diffrn_reflns_limit_k_max 25
_diffrn_reflns_limit_k_min -28
_diffrn_reflns_limit_l_max 42
_diffrn_reflns_limit_l_min -42
_diffrn_reflns_number 46327
_diffrn_reflns_theta_full 24.36
_diffrn_reflns_theta_max 24.36
_diffrn_reflns_theta_min 0.95
_exptl_absorpt_coefficient_mu 0.915
_exptl_absorpt_correction_type none
_exptl_crystal_colour yellow
_exptl_crystal_density_diffrn 1.505
_exptl_crystal_density_method 'not measured'
_exptl_crystal_description cubic
_exptl_crystal_F_000 6744
_exptl_crystal_size_max 0.21
_exptl_crystal_size_mid 0.19
_exptl_crystal_size_min 0.18
_refine_diff_density_max 1.013
_refine_diff_density_min -0.720
_refine_diff_density_rms 0.110
_refine_ls_extinction_coef 0.00167(11)
_refine_ls_extinction_expression Fc^*^=kFc[1+0.001xFc^2^\l^3^/sin(2\q)]^-1/4^
_refine_ls_extinction_method SHELXL
_refine_ls_goodness_of_fit_ref 0.936
_refine_ls_hydrogen_treatment mixed
_refine_ls_matrix_type fullcycle
_refine_ls_number_parameters 1805
_refine_ls_number_reflns 17176
_refine_ls_number_restraints 4
_refine_ls_restrained_S_all 0.940
_refine_ls_R_factor_all 0.1115
_refine_ls_R_factor_gt 0.0671
_refine_ls_shift/su_max 0.018
_refine_ls_shift/su_mean 0.000
_refine_ls_structure_factor_coef Fsqd
_refine_ls_weighting_details 'calc w=1/[\s^2^(Fo^2^)+(0.1340P)^2^+0.0000P] where P=(Fo^2^+2Fc^2^)/3'
_refine_ls_weighting_scheme calc
_refine_ls_wR_factor_gt 0.1772
_refine_ls_wR_factor_ref 0.2013
_reflns_number_gt 9911
_reflns_number_total 17176
_reflns_threshold_expression >2sigma(I)
_cod_data_source_file ic0351996rom20031017_104441.cif
_cod_data_source_block bunz55
_cod_depositor_comments
;
The following automatic conversions were performed:
'_symmetry_cell_setting' value 'Monoclinic' changed to 'monoclinic'
according to '/home/saulius/struct/CIF-dictionaries/cif_core.dic'
dictionary named 'cif_core.dic' version 2.4.1 from 2010-06-29.

Automatic conversion script
Id: cif_fix_enum 1527 2010-12-29 10:47:43Z saulius 
;
_cod_database_code 4310477

loop_
_symmetry_equiv_pos_as_xyz
'x, y, z'
'-x, y+1/2, -z+1/2'
'-x, -y, -z'
'x, -y-1/2, z-1/2'

loop_
_atom_site_label
_atom_site_type_symbol
_atom_site_fract_x
_atom_site_fract_y
_atom_site_fract_z
_atom_site_U_iso_or_equiv
_atom_site_adp_type
_atom_site_occupancy
_atom_site_symmetry_multiplicity
_atom_site_calc_flag
_atom_site_refinement_flags
_atom_site_disorder_assembly
_atom_site_disorder_group
Eu1 Eu 0.26587(3) 0.12719(2) 0.242689(12) 0.063 Uani 1 1 d . . .
La1 La 0.27475(3) 0.25892(2) 0.471769(13) 0.054 Uani 1 1 d . . .
O1 O 0.3752(4) 0.0986(2) 0.19898(15) 0.068 Uani 1 1 d . . .
O2 O 0.1919(4) 0.0546(3) 0.21808(17) 0.082 Uani 1 1 d . . .
O3 O 0.2042(4) 0.1598(3) 0.18794(16) 0.077 Uani 1 1 d . . .
N1 N 0.5240(4) 0.1043(3) 0.18500(19) 0.069 Uani 1 1 d . . .
N2 N 0.3715(4) 0.1976(3) 0.21528(18) 0.064 Uani 1 1 d . . .
N3 N 0.2341(4) 0.2205(3) 0.25998(18) 0.060 Uani 1 1 d . . .
N4 N 0.2508(4) 0.3043(3) 0.25351(18) 0.063 Uani 1 1 d . . .
N5 N 0.1917(4) 0.1809(3) 0.44251(18) 0.062 Uani 1 1 d . . .
N6 N 0.0989(5) 0.1185(3) 0.4623(2) 0.080 Uani 1 1 d D . .
N7 N 0.3097(4) 0.1683(3) 0.49787(17) 0.058 Uani 1 1 d . . .
N8 N 0.3785(5) 0.2510(3) 0.5292(2) 0.074 Uani 1 1 d . . .
N9 N 0.5105(4) 0.2139(4) 0.5450(2) 0.087 Uani 1 1 d . . .
N10 N 0.1385(5) -0.0243(4) 0.2251(2) 0.088 Uani 1 1 d . . .
N11 N 0.3325(4) 0.0382(3) 0.25974(18) 0.066 Uani 1 1 d . . .
N12 N 0.4100(4) 0.1268(3) 0.28164(18) 0.059 Uani 1 1 d . . .
N13 N 0.5181(4) 0.0861(3) 0.31335(18) 0.065 Uani 1 1 d . . .
N14 N 0.2440(4) 0.3014(3) 0.40930(18) 0.059 Uani 1 1 d . . .
N15 N 0.1912(4) 0.3753(3) 0.38763(19) 0.063 Uani 1 1 d . . .
N16 N 0.1079(4) 0.2923(3) 0.45804(18) 0.059 Uani 1 1 d . . .
N17 N 0.1425(5) 0.2368(3) 0.51847(19) 0.066 Uani 1 1 d . . .
N18 N -0.0039(6) 0.2217(5) 0.5289(3) 0.118 Uani 1 1 d D . .
N19 N 0.1049(6) 0.2139(4) 0.1634(2) 0.102 Uani 1 1 d . . .
N20 N 0.0902(4) 0.1369(3) 0.2404(2) 0.065 Uani 1 1 d . . .
N21 N 0.1760(4) 0.0978(3) 0.29896(18) 0.061 Uani 1 1 d . . .
N22 N 0.0461(4) 0.0741(3) 0.3259(2) 0.071 Uani 1 1 d . . .
N23 N 0.4144(4) 0.2168(3) 0.43689(18) 0.059 Uani 1 1 d . . .
N24 N 0.5625(4) 0.2058(3) 0.44748(18) 0.059 Uani 1 1 d . . .
N25 N 0.4212(4) 0.3162(3) 0.46075(18) 0.061 Uani 1 1 d . . .
N26 N 0.2682(4) 0.3565(3) 0.4881(2) 0.069 Uani 1 1 d . . .
N27 N 0.3173(5) 0.4375(3) 0.4836(2) 0.078 Uani 1 1 d . . .
C1 C 0.4442(6) 0.1247(4) 0.1919(2) 0.066 Uani 1 1 d . . .
C2 C 0.4295(5) 0.1805(4) 0.1900(2) 0.067 Uani 1 1 d . . .
C3 C 0.4609(6) 0.2116(4) 0.1631(3) 0.080 Uani 1 1 d . . .
H3 H 0.5035 0.1996 0.1460 0.096 Uiso 1 1 calc R . .
C4 C 0.4298(6) 0.2591(4) 0.1618(3) 0.082 Uani 1 1 d . . .
H4 H 0.4460 0.2799 0.1420 0.098 Uiso 1 1 calc R . .
C5 C 0.3748(6) 0.2789(4) 0.1883(3) 0.083 Uani 1 1 d . . .
H5 H 0.3579 0.3137 0.1884 0.100 Uiso 1 1 calc R . .
C6 C 0.3451(6) 0.2454(4) 0.2150(2) 0.065 Uani 1 1 d . . .
C7 C 0.2766(5) 0.2570(4) 0.2432(2) 0.060 Uani 1 1 d . . .
C8 C 0.1723(5) 0.2451(4) 0.2822(2) 0.058 Uani 1 1 d . . .
C9 C 0.1816(5) 0.2975(4) 0.2786(2) 0.056 Uani 1 1 d . . .
C10 C 0.1275(5) 0.3312(4) 0.2968(2) 0.068 Uani 1 1 d . . .
H10 H 0.1359 0.3667 0.2944 0.081 Uiso 1 1 calc R . .
C11 C 0.0611(5) 0.3120(4) 0.3185(2) 0.062 Uani 1 1 d . . .
H11 H 0.0217 0.3346 0.3307 0.074 Uiso 1 1 calc R . .
C12 C 0.0498(5) 0.2589(4) 0.3231(2) 0.058 Uani 1 1 d . . .
C13 C 0.1073(5) 0.2251(4) 0.3054(2) 0.058 Uani 1 1 d . . .
H13 H 0.1023 0.1895 0.3090 0.069 Uiso 1 1 calc R . .
C14 C -0.0249(5) 0.2375(4) 0.3464(2) 0.061 Uani 1 1 d . . .
H14A H -0.0611 0.2662 0.3559 0.073 Uiso 1 1 calc R . .
H14B H -0.0655 0.2169 0.3311 0.073 Uiso 1 1 calc R . .
C15 C 0.0053(5) 0.2056(4) 0.3775(2) 0.061 Uani 1 1 d . . .
C16 C 0.0894(5) 0.2107(4) 0.3934(2) 0.058 Uani 1 1 d . . .
H16 H 0.1314 0.2347 0.3842 0.069 Uiso 1 1 calc R . .
C17 C 0.1131(5) 0.1816(3) 0.4224(2) 0.055 Uani 1 1 d . . .
C18 C 0.0534(5) 0.1444(4) 0.4352(2) 0.066 Uani 1 1 d . . .
C19 C -0.0335(6) 0.1385(4) 0.4210(3) 0.079 Uani 1 1 d . . .
H19 H -0.0751 0.1146 0.4306 0.095 Uiso 1 1 calc R . .
C20 C -0.0557(5) 0.1692(4) 0.3925(2) 0.065 Uani 1 1 d . . .
H20 H -0.1145 0.1661 0.3823 0.079 Uiso 1 1 calc R . .
C21 C 0.1823(5) 0.1429(4) 0.4652(2) 0.064 Uani 1 1 d . . .
C22 C 0.2570(6) 0.1289(4) 0.4891(2) 0.065 Uani 1 1 d . . .
C23 C 0.2770(7) 0.0790(4) 0.4983(3) 0.089 Uani 1 1 d . . .
H23 H 0.2393 0.0518 0.4908 0.107 Uiso 1 1 calc R . .
C24 C 0.3561(8) 0.0706(5) 0.5193(3) 0.101 Uani 1 1 d . . .
H24 H 0.3732 0.0371 0.5260 0.121 Uiso 1 1 calc R . .
C25 C 0.4092(7) 0.1129(5) 0.5300(3) 0.086 Uani 1 1 d . . .
H25 H 0.4611 0.1085 0.5448 0.103 Uiso 1 1 calc R . .
C26 C 0.3835(6) 0.1604(4) 0.5185(2) 0.065 Uani 1 1 d . . .
C27 C 0.4264(6) 0.2079(4) 0.5298(2) 0.068 Uani 1 1 d . . .
C28 C 0.4356(7) 0.2878(5) 0.5456(3) 0.083 Uani 1 1 d . . .
C29 C 0.5166(7) 0.2643(5) 0.5558(3) 0.085 Uani 1 1 d . . .
C30 C 0.5865(7) 0.2915(6) 0.5722(3) 0.106 Uani 1 1 d . . .
H30 H 0.6428 0.2761 0.5783 0.127 Uiso 1 1 calc R . .
C31 C 0.5690(9) 0.3427(6) 0.5792(3) 0.125 Uani 1 1 d . . .
H31 H 0.6155 0.3630 0.5894 0.150 Uiso 1 1 calc R . .
C32 C 0.4827(9) 0.3654(6) 0.5715(3) 0.123 Uani 1 1 d . . .
H32 H 0.4701 0.3992 0.5788 0.148 Uiso 1 1 calc R . .
C33 C 0.4195(9) 0.3381(5) 0.5536(3) 0.101 Uani 1 1 d . . .
H33 H 0.3641 0.3535 0.5465 0.121 Uiso 1 1 calc R . .
C34 C 0.6111(6) 0.1320(5) 0.1874(3) 0.090 Uani 1 1 d . . .
H34A H 0.6043 0.1656 0.1759 0.108 Uiso 1 1 calc R . .
H34B H 0.6581 0.1130 0.1741 0.108 Uiso 1 1 calc R . .
C35 C 0.6409(7) 0.1388(5) 0.2254(3) 0.108 Uani 1 1 d . . .
H35A H 0.5945 0.1576 0.2387 0.162 Uiso 1 1 calc R . .
H35B H 0.6980 0.1578 0.2259 0.162 Uiso 1 1 calc R . .
H35C H 0.6500 0.1055 0.2366 0.162 Uiso 1 1 calc R . .
C36 C 0.5315(6) 0.0493(4) 0.1839(3) 0.080 Uani 1 1 d . . .
H36A H 0.4737 0.0344 0.1922 0.097 Uiso 1 1 calc R . .
H36B H 0.5797 0.0385 0.2008 0.097 Uiso 1 1 calc R . .
C37 C 0.5528(8) 0.0287(5) 0.1469(3) 0.107 Uani 1 1 d . . .
H37A H 0.5031 0.0368 0.1304 0.161 Uiso 1 1 calc R . .
H37B H 0.5602 -0.0082 0.1483 0.161 Uiso 1 1 calc R . .
H37C H 0.6090 0.0441 0.1381 0.161 Uiso 1 1 calc R . .
C38 C 0.2823(6) 0.3548(4) 0.2439(3) 0.073 Uani 1 1 d . . .
H38A H 0.3454 0.3523 0.2351 0.088 Uiso 1 1 calc R . .
H38B H 0.2828 0.3762 0.2657 0.088 Uiso 1 1 calc R . .
C39 C 0.2257(6) 0.3802(4) 0.2157(3) 0.084 Uani 1 1 d . . .
H39A H 0.2307 0.3614 0.1931 0.127 Uiso 1 1 calc R . .
H39B H 0.2472 0.4150 0.2122 0.127 Uiso 1 1 calc R . .
H39C H 0.1623 0.3808 0.2234 0.127 Uiso 1 1 calc R . .
C40 C 0.0549(8) 0.0679(7) 0.4791(4) 0.199 Uani 1 1 d D . .
H40A H 0.0016 0.0557 0.4654 0.239 Uiso 1 1 calc R . .
H40B H 0.0994 0.0402 0.4824 0.239 Uiso 1 1 calc R . .
C41 C 0.0320(13) 0.0919(6) 0.5109(6) 0.231 Uani 1 1 d D . .
H41A H 0.0856 0.0944 0.5263 0.346 Uiso 1 1 calc R . .
H41B H -0.0150 0.0722 0.5232 0.346 Uiso 1 1 calc R . .
H41C H 0.0090 0.1259 0.5056 0.346 Uiso 1 1 calc R . .
C42 C 0.5851(6) 0.1753(5) 0.5474(3) 0.101 Uani 1 1 d . . .
H42A H 0.6430 0.1912 0.5402 0.121 Uiso 1 1 calc R . .
H42B H 0.5723 0.1472 0.5305 0.121 Uiso 1 1 calc R . .
C43 C 0.5941(7) 0.1544(6) 0.5851(3) 0.118 Uani 1 1 d . . .
H43A H 0.6076 0.1821 0.6018 0.176 Uiso 1 1 calc R . .
H43B H 0.6433 0.1295 0.5859 0.176 Uiso 1 1 calc R . .
H43C H 0.5371 0.1380 0.5921 0.176 Uiso 1 1 calc R . .
C44 C 0.2044(6) 0.0096(5) 0.2278(2) 0.073 Uani 1 1 d . . .
C45 C 0.2957(6) -0.0028(4) 0.2423(2) 0.068 Uani 1 1 d . . .
C46 C 0.3473(6) -0.0448(4) 0.2341(3) 0.078 Uani 1 1 d . . .
H46 H 0.3232 -0.0715 0.2199 0.093 Uiso 1 1 calc R . .
C47 C 0.4355(6) -0.0469(4) 0.2471(3) 0.083 Uani 1 1 d . . .
H47 H 0.4717 -0.0759 0.2420 0.100 Uiso 1 1 calc R . .
C48 C 0.4711(6) -0.0084(4) 0.2669(3) 0.077 Uani 1 1 d . . .
H48 H 0.5303 -0.0110 0.2768 0.093 Uiso 1 1 calc R . .
C49 C 0.4186(5) 0.0350(4) 0.2725(2) 0.063 Uani 1 1 d . . .
C50 C 0.4492(5) 0.0824(4) 0.2891(2) 0.059 Uani 1 1 d . . .
C51 C 0.4587(5) 0.1633(4) 0.3013(2) 0.061 Uani 1 1 d . . .
C52 C 0.5256(5) 0.1378(4) 0.3216(2) 0.061 Uani 1 1 d . . .
C53 C 0.5864(6) 0.1633(5) 0.3434(2) 0.078 Uani 1 1 d . . .
H53 H 0.6312 0.1458 0.3569 0.093 Uiso 1 1 calc R . .
C54 C 0.5790(6) 0.2161(4) 0.3447(2) 0.074 Uani 1 1 d . . .
H54 H 0.6193 0.2352 0.3593 0.089 Uiso 1 1 calc R . .
C55 C 0.5130(6) 0.2407(4) 0.3247(2) 0.069 Uani 1 1 d . . .
C56 C 0.4519(5) 0.2154(4) 0.3034(2) 0.055 Uani 1 1 d . . .
H56 H 0.4065 0.2332 0.2904 0.066 Uiso 1 1 calc R . .
C57 C 0.5127(6) 0.2985(4) 0.3259(2) 0.075 Uani 1 1 d . . .
H57A H 0.5667 0.3099 0.3395 0.090 Uiso 1 1 calc R . .
H57B H 0.5185 0.3114 0.3011 0.090 Uiso 1 1 calc R . .
C58 C 0.4291(5) 0.3220(4) 0.3428(2) 0.064 Uani 1 1 d . . .
C59 C 0.3819(5) 0.2964(4) 0.3697(2) 0.061 Uani 1 1 d . . .
H59 H 0.4015 0.2642 0.3782 0.073 Uiso 1 1 calc R . .
C60 C 0.3059(5) 0.3195(4) 0.3835(2) 0.060 Uani 1 1 d . . .
C61 C 0.2744(6) 0.3662(4) 0.3707(2) 0.064 Uani 1 1 d . . .
C62 C 0.3237(6) 0.3919(4) 0.3450(3) 0.079 Uani 1 1 d . . .
H62 H 0.3051 0.4243 0.3366 0.095 Uiso 1 1 calc R . .
C63 C 0.4012(6) 0.3688(4) 0.3321(2) 0.070 Uani 1 1 d . . .
H63 H 0.4367 0.3864 0.3149 0.084 Uiso 1 1 calc R . .
C64 C 0.1765(5) 0.3347(4) 0.4096(2) 0.061 Uani 1 1 d . . .
C65 C 0.0954(5) 0.3237(4) 0.4302(2) 0.061 Uani 1 1 d . . .
C66 C 0.0081(5) 0.3397(4) 0.4189(2) 0.071 Uani 1 1 d . . .
H66 H 0.0005 0.3607 0.3984 0.085 Uiso 1 1 calc R . .
C67 C -0.0647(6) 0.3238(4) 0.4386(3) 0.089 Uani 1 1 d . . .
H67 H -0.1241 0.3343 0.4321 0.107 Uiso 1 1 calc R . .
C68 C -0.0517(5) 0.2926(5) 0.4679(3) 0.088 Uani 1 1 d . . .
H68 H -0.1020 0.2822 0.4820 0.106 Uiso 1 1 calc R . .
C69 C 0.0344(6) 0.2766(4) 0.4767(2) 0.065 Uani 1 1 d . . .
C70 C 0.0564(6) 0.2463(4) 0.5079(2) 0.070 Uani 1 1 d . . .
C71 C 0.1353(6) 0.2063(4) 0.5483(2) 0.077 Uani 1 1 d . . .
C72 C 0.0460(7) 0.1961(5) 0.5549(3) 0.112 Uani 1 1 d . . .
C73 C 0.0185(10) 0.1639(7) 0.5830(4) 0.166 Uani 1 1 d . . .
H73 H -0.0439 0.1583 0.5879 0.200 Uiso 1 1 calc R . .
C74 C 0.0828(10) 0.1417(6) 0.6024(4) 0.145 Uani 1 1 d . . .
H74 H 0.0656 0.1181 0.6204 0.174 Uiso 1 1 calc R . .
C75 C 0.1724(8) 0.1515(5) 0.5976(3) 0.110 Uani 1 1 d . . .
H75 H 0.2160 0.1365 0.6131 0.132 Uiso 1 1 calc R . .
C76 C 0.2001(7) 0.1832(4) 0.5704(3) 0.089 Uani 1 1 d . . .
H76 H 0.2628 0.1893 0.5666 0.107 Uiso 1 1 calc R . .
C77 C 0.1448(7) -0.0743(5) 0.2381(4) 0.117 Uani 1 1 d . . .
H77A H 0.2018 -0.0784 0.2518 0.141 Uiso 1 1 calc R . .
H77B H 0.1461 -0.0982 0.2176 0.141 Uiso 1 1 calc R . .
C78 C 0.0662(12) -0.0859(7) 0.2615(5) 0.204 Uani 1 1 d . . .
H78A H 0.0730 -0.0681 0.2844 0.306 Uiso 1 1 calc R . .
H78B H 0.0634 -0.1225 0.2659 0.306 Uiso 1 1 calc R . .
H78C H 0.0102 -0.0748 0.2497 0.306 Uiso 1 1 calc R . .
C79 C 0.0524(6) -0.0098(5) 0.2083(3) 0.114 Uani 1 1 d . . .
H79A H 0.0025 -0.0284 0.2202 0.137 Uiso 1 1 calc R . .
H79B H 0.0422 0.0269 0.2122 0.137 Uiso 1 1 calc R . .
C80 C 0.0496(10) -0.0197(8) 0.1719(5) 0.196 Uani 1 1 d . . .
H80A H 0.1005 -0.0027 0.1601 0.293 Uiso 1 1 calc R . .
H80B H -0.0076 -0.0071 0.1619 0.293 Uiso 1 1 calc R . .
H80C H 0.0539 -0.0564 0.1680 0.293 Uiso 1 1 calc R . .
C81 C 0.5770(5) 0.0474(4) 0.3293(2) 0.066 Uani 1 1 d . . .
H81A H 0.5454 0.0143 0.3284 0.079 Uiso 1 1 calc R . .
H81B H 0.5873 0.0559 0.3549 0.079 Uiso 1 1 calc R . .
C82 C 0.6668(5) 0.0421(4) 0.3111(3) 0.083 Uani 1 1 d . . .
H82A H 0.6574 0.0339 0.2857 0.124 Uiso 1 1 calc R . .
H82B H 0.7015 0.0149 0.3226 0.124 Uiso 1 1 calc R . .
H82C H 0.7002 0.0741 0.3131 0.124 Uiso 1 1 calc R . .
C83 C 0.1372(6) 0.4219(4) 0.3808(3) 0.076 Uani 1 1 d . . .
H83A H 0.0789 0.4124 0.3695 0.092 Uiso 1 1 calc R . .
H83B H 0.1704 0.4440 0.3639 0.092 Uiso 1 1 calc R . .
C84 C 0.1186(8) 0.4509(5) 0.4149(3) 0.111 Uani 1 1 d . . .
H84A H 0.0809 0.4303 0.4308 0.167 Uiso 1 1 calc R . .
H84B H 0.0869 0.4825 0.4090 0.167 Uiso 1 1 calc R . .
H84C H 0.1761 0.4589 0.4269 0.167 Uiso 1 1 calc R . .
C85 C -0.1051(12) 0.2061(7) 0.5194(5) 0.236 Uani 1 1 d D . .
H85A H -0.1225 0.2138 0.4943 0.283 Uiso 1 1 calc R . .
H85B H -0.1195 0.1704 0.5254 0.283 Uiso 1 1 calc R . .
C86 C -0.1402(15) 0.2419(9) 0.5451(5) 0.239 Uani 1 1 d D . .
H86A H -0.1367 0.2274 0.5692 0.359 Uiso 1 1 calc R . .
H86B H -0.2034 0.2497 0.5392 0.359 Uiso 1 1 calc R . .
H86C H -0.1042 0.2731 0.5442 0.359 Uiso 1 1 calc R . .
C87 C 0.1233(6) 0.1758(4) 0.1856(3) 0.083 Uani 1 1 d . . .
C88 C 0.0567(5) 0.1537(4) 0.2094(2) 0.072 Uani 1 1 d . . .
C89 C -0.0332(6) 0.1441(4) 0.1995(3) 0.090 Uani 1 1 d . . .
H89 H -0.0569 0.1560 0.1773 0.108 Uiso 1 1 calc R . .
C90 C -0.0863(7) 0.1167(5) 0.2230(3) 0.100 Uani 1 1 d . . .
H90 H -0.1469 0.1086 0.2165 0.121 Uiso 1 1 calc R . .
C91 C -0.0531(6) 0.1012(4) 0.2553(3) 0.084 Uani 1 1 d . . .
H91 H -0.0905 0.0834 0.2718 0.101 Uiso 1 1 calc R . .
C92 C 0.0375(6) 0.1121(4) 0.2637(3) 0.067 Uani 1 1 d . . .
C93 C 0.0852(5) 0.0944(4) 0.2963(2) 0.063 Uani 1 1 d . . .
C94 C 0.1965(5) 0.0776(4) 0.3325(2) 0.060 Uani 1 1 d . . .
C95 C 0.1172(5) 0.0615(4) 0.3496(2) 0.069 Uani 1 1 d . . .
C96 C 0.1169(6) 0.0399(4) 0.3824(3) 0.078 Uani 1 1 d . . .
H96 H 0.0619 0.0310 0.3940 0.094 Uiso 1 1 calc R . .
C97 C 0.2002(6) 0.0313(4) 0.3984(2) 0.078 Uani 1 1 d . . .
H97 H 0.2024 0.0146 0.4211 0.093 Uiso 1 1 calc R . .
C98 C 0.2807(6) 0.0464(4) 0.3823(2) 0.069 Uani 1 1 d . . .
C99 C 0.2795(5) 0.0700(3) 0.3496(2) 0.061 Uani 1 1 d . . .
H99 H 0.3343 0.0811 0.3388 0.073 Uiso 1 1 calc R . .
C100 C 0.3711(5) 0.0337(4) 0.4006(2) 0.064 Uani 1 1 d . . .
H10A H 0.4102 0.0157 0.3833 0.076 Uiso 1 1 calc R . .
H10B H 0.3594 0.0104 0.4210 0.076 Uiso 1 1 calc R . .
C101 C 0.4224(5) 0.0806(4) 0.4149(2) 0.061 Uani 1 1 d . . .
C102 C 0.3843(5) 0.1264(3) 0.4182(2) 0.057 Uani 1 1 d . . .
H102 H 0.3226 0.1315 0.4119 0.068 Uiso 1 1 calc R . .
C103 C 0.4362(5) 0.1667(4) 0.4310(2) 0.060 Uani 1 1 d . . .
C104 C 0.5275(6) 0.1590(4) 0.4383(2) 0.064 Uani 1 1 d . . .
C105 C 0.5680(6) 0.1124(4) 0.4360(2) 0.064 Uani 1 1 d . . .
H105 H 0.6300 0.1080 0.4422 0.077 Uiso 1 1 calc R . .
C106 C 0.5161(5) 0.0717(4) 0.4243(2) 0.070 Uani 1 1 d . . .
H106 H 0.5416 0.0387 0.4226 0.084 Uiso 1 1 calc R . .
C107 C 0.4926(5) 0.2396(4) 0.4458(2) 0.063 Uani 1 1 d . . .
C108 C 0.4974(6) 0.2942(4) 0.4483(2) 0.064 Uani 1 1 d . . .
C109 C 0.5708(6) 0.3208(4) 0.4356(3) 0.080 Uani 1 1 d . . .
H109 H 0.6238 0.3037 0.4278 0.096 Uiso 1 1 calc R . .
C110 C 0.5651(7) 0.3731(5) 0.4347(4) 0.106 Uani 1 1 d . . .
H110 H 0.6139 0.3925 0.4253 0.127 Uiso 1 1 calc R . .
C111 C 0.4898(6) 0.3966(5) 0.4472(3) 0.098 Uani 1 1 d . . .
H111 H 0.4856 0.4325 0.4468 0.118 Uiso 1 1 calc R . .
C112 C 0.4187(5) 0.3678(4) 0.4608(3) 0.069 Uani 1 1 d . . .
C113 C 0.3356(5) 0.3877(4) 0.4769(2) 0.062 Uani 1 1 d . . .
C114 C 0.2042(5) 0.3893(4) 0.5028(2) 0.070 Uani 1 1 d . . .
C115 C 0.2310(6) 0.4380(4) 0.4995(3) 0.076 Uani 1 1 d . . .
C116 C 0.1792(7) 0.4797(5) 0.5115(3) 0.105 Uani 1 1 d . . .
H116 H 0.2017 0.5134 0.5102 0.126 Uiso 1 1 calc R . .
C117 C 0.0955(8) 0.4693(5) 0.5249(3) 0.113 Uani 1 1 d . . .
H117 H 0.0563 0.4966 0.5309 0.135 Uiso 1 1 calc R . .
C118 C 0.0661(7) 0.4197(5) 0.5301(3) 0.095 Uani 1 1 d . . .
H118 H 0.0088 0.4134 0.5408 0.114 Uiso 1 1 calc R . .
C119 C 0.1209(6) 0.3787(4) 0.5194(3) 0.074 Uani 1 1 d . . .
H119 H 0.1021 0.3447 0.5234 0.089 Uiso 1 1 calc R . .
C120 C 0.1739(8) 0.2277(6) 0.1369(3) 0.134 Uani 1 1 d . . .
H12A H 0.2338 0.2295 0.1488 0.160 Uiso 1 1 calc R . .
H12B H 0.1600 0.2617 0.1270 0.160 Uiso 1 1 calc R . .
C121 C 0.1780(11) 0.1900(6) 0.1066(4) 0.167 Uani 1 1 d . . .
H12C H 0.1835 0.1557 0.1164 0.251 Uiso 1 1 calc R . .
H12D H 0.2305 0.1974 0.0914 0.251 Uiso 1 1 calc R . .
H12E H 0.1225 0.1924 0.0922 0.251 Uiso 1 1 calc R . .
C122 C 0.0224(8) 0.2460(5) 0.1659(4) 0.124 Uani 1 1 d . . .
H12F H -0.0286 0.2255 0.1751 0.148 Uiso 1 1 calc R . .
H12G H 0.0058 0.2584 0.1416 0.148 Uiso 1 1 calc R . .
C123 C 0.0392(9) 0.2906(6) 0.1906(5) 0.165 Uani 1 1 d . . .
H12H H 0.0366 0.2792 0.2156 0.247 Uiso 1 1 calc R . .
H12I H -0.0073 0.3165 0.1865 0.247 Uiso 1 1 calc R . .
H12J H 0.0991 0.3050 0.1857 0.247 Uiso 1 1 calc R . .
C124 C -0.0497(5) 0.0628(4) 0.3351(3) 0.081 Uani 1 1 d . . .
H12K H -0.0901 0.0873 0.3229 0.098 Uiso 1 1 calc R . .
H12L H -0.0585 0.0663 0.3614 0.098 Uiso 1 1 calc R . .
C125 C -0.0751(7) 0.0077(4) 0.3233(3) 0.092 Uani 1 1 d . . .
H12M H -0.0770 0.0059 0.2970 0.139 Uiso 1 1 calc R . .
H12N H -0.1346 -0.0012 0.3330 0.139 Uiso 1 1 calc R . .
H12O H -0.0295 -0.0161 0.3324 0.139 Uiso 1 1 calc R . .
C126 C 0.6574(5) 0.2141(4) 0.4595(2) 0.062 Uani 1 1 d . . .
H12P H 0.6736 0.1877 0.4773 0.075 Uiso 1 1 calc R . .
H12Q H 0.6615 0.2475 0.4716 0.075 Uiso 1 1 calc R . .
C127 C 0.7261(5) 0.2124(4) 0.4285(2) 0.070 Uani 1 1 d . . .
H12R H 0.7187 0.1807 0.4151 0.105 Uiso 1 1 calc R . .
H12S H 0.7877 0.2143 0.4383 0.105 Uiso 1 1 calc R . .
H12T H 0.7156 0.2412 0.4124 0.105 Uiso 1 1 calc R . .
C128 C 0.3724(8) 0.4844(4) 0.4782(3) 0.102 Uani 1 1 d . . .
H12U H 0.3528 0.5108 0.4954 0.122 Uiso 1 1 calc R . .
H12V H 0.4371 0.4769 0.4828 0.122 Uiso 1 1 calc R . .
C129 C 0.3611(8) 0.5032(5) 0.4408(3) 0.116 Uani 1 1 d . . .
H12W H 0.3759 0.4760 0.4238 0.175 Uiso 1 1 calc R . .
H12$ H 0.4018 0.5320 0.4368 0.175 Uiso 1 1 calc R . .
H12 H 0.2982 0.5140 0.4370 0.175 Uiso 1 1 calc R . .
Cl1 Cl -0.22814(15) -0.00645(11) 0.21719(6) 0.074 Uani 1 1 d . . .
O4 O -0.3157(4) -0.0273(3) 0.22532(17) 0.081 Uani 1 1 d . . .
O5 O -0.1664(4) -0.0463(3) 0.2103(2) 0.115 Uani 1 1 d . . .
O6 O -0.2326(5) 0.0227(3) 0.1848(2) 0.116 Uani 1 1 d . . .
O7 O -0.1967(5) 0.0215(4) 0.2456(2) 0.132 Uani 1 1 d . . .
Cl2 Cl 0.76472(19) 0.07428(12) 0.51293(8) 0.090 Uani 1 1 d . . .
O8 O 0.7787(6) 0.1087(4) 0.4858(3) 0.147 Uani 1 1 d . . .
O9 O 0.6829(7) 0.0532(5) 0.5119(4) 0.201 Uani 1 1 d . . .
O10 O 0.7940(9) 0.0934(6) 0.5462(3) 0.219 Uani 1 1 d . . .
O11 O 0.8211(9) 0.0357(5) 0.5088(5) 0.257 Uani 1 1 d . . .
Cl3 Cl 0.3920(2) 0.41533(13) 0.13603(8) 0.102 Uani 1 1 d . . .
O12 O 0.3858(6) 0.3646(3) 0.1216(2) 0.109 Uani 1 1 d . . .
O13 O 0.3003(6) 0.4362(4) 0.1381(2) 0.134 Uani 1 1 d . . .
O14 O 0.4438(7) 0.4461(4) 0.1132(2) 0.154 Uani 1 1 d . . .
O15 O 0.4246(6) 0.4138(4) 0.1710(2) 0.136 Uani 1 1 d . . .
Cl4 Cl -0.22775(17) 0.35886(13) 0.35627(8) 0.093 Uani 1 1 d . . .
O16 O -0.1372(5) 0.3633(4) 0.3525(3) 0.147 Uani 1 1 d . . .
O17 O -0.2779(6) 0.3794(5) 0.3311(3) 0.220 Uani 1 1 d . . .
O18 O -0.2606(6) 0.3152(4) 0.3700(3) 0.170 Uani 1 1 d . . .
O19 O -0.2407(15) 0.3895(7) 0.3850(5) 0.306 Uani 1 1 d . . .
Cl5 Cl 0.7642(2) 0.25181(15) 0.65587(10) 0.119 Uani 1 1 d . . .
O20 O 0.6694(6) 0.2500(4) 0.6583(3) 0.163 Uani 1 1 d . . .
O21 O 0.7978(5) 0.2944(4) 0.6751(3) 0.153 Uani 1 1 d . . .
O22 O 0.8074(7) 0.2094(5) 0.6675(5) 0.243 Uani 1 1 d . . .
O23 O 0.7866(12) 0.2506(11) 0.6193(5) 0.402 Uani 1 1 d . . .
Cl6 Cl 0.7586(3) 0.37219(15) 0.50193(12) 0.137 Uani 1 1 d . . .
O24 O 0.7433(5) 0.3216(3) 0.4911(3) 0.115 Uani 1 1 d . . .
O25 O 0.6916(12) 0.3948(6) 0.5188(6) 0.335 Uani 1 1 d . . .
O26 O 0.8409(11) 0.3766(6) 0.5220(6) 0.291 Uani 1 1 d . . .
O27 O 0.7729(12) 0.4015(6) 0.4694(4) 0.261 Uani 1 1 d . . .
N28 N 0.5954(8) 0.5062(5) 0.4343(3) 0.141 Uiso 1 1 d . . .
C130 C 0.7459(18) 0.5530(10) 0.3751(8) 0.370 Uiso 1 1 d . . .
H13A H 0.6901 0.5686 0.3660 0.080 Uiso 1 1 calc R . .
H13B H 0.7858 0.5450 0.3549 0.080 Uiso 1 1 calc R . .
H13C H 0.7766 0.5766 0.3914 0.080 Uiso 1 1 calc R . .
C131 C 0.7265(18) 0.5125(10) 0.3919(8) 0.333 Uiso 1 1 d . . .
H13D H 0.7838 0.5018 0.4035 0.080 Uiso 1 1 calc R . .
H13E H 0.7139 0.4870 0.3730 0.080 Uiso 1 1 calc R . .
C132 C 0.6574(11) 0.5046(7) 0.4187(5) 0.149 Uiso 1 1 d . . .
N29 N -0.2064(15) 0.0475(9) 0.6792(6) 0.284 Uiso 1 1 d . . .
C133 C -0.1721(12) 0.0944(9) 0.6346(6) 0.260 Uiso 1 1 d . . .
H13F H -0.1210 0.0925 0.6514 0.080 Uiso 1 1 calc R . .
H13G H -0.1740 0.1282 0.6236 0.080 Uiso 1 1 calc R . .
H13H H -0.1646 0.0687 0.6158 0.080 Uiso 1 1 calc R . .
C134 C -0.273(3) 0.0833(18) 0.6577(13) 0.417 Uiso 1 1 d . . .
N30 N 0.8152(12) 0.4043(7) 0.6119(5) 0.210 Uiso 1 1 d . . .
C135 C 0.956(2) 0.3803(15) 0.6187(11) 1.039 Uiso 1 1 d . . .
H13F H 1.0192 0.3911 0.6175 0.080 Uiso 1 1 calc R . .
H13G H 0.9441 0.3547 0.6001 0.080 Uiso 1 1 calc R . .
H13H H 0.9433 0.3658 0.6424 0.080 Uiso 1 1 calc R . .
C136 C 0.911(2) 0.4132(14) 0.6142(10) 0.327 Uiso 1 1 d . . .
N31 N -0.2349(8) 0.0814(5) 0.3885(4) 0.144 Uiso 1 1 d . . .
C137 C -0.1103(14) -0.0079(9) 0.4232(7) 0.305 Uiso 1 1 d . . .
H13I H -0.0749 0.0235 0.4216 0.080 Uiso 1 1 calc R . .
H13J H -0.0924 -0.0308 0.4037 0.080 Uiso 1 1 calc R . .
H13K H -0.0990 -0.0242 0.4464 0.080 Uiso 1 1 calc R . .
C138 C -0.2022(13) 0.0034(8) 0.4200(6) 0.213 Uiso 1 1 d . . .
H13L H -0.2311 -0.0250 0.4068 0.080 Uiso 1 1 calc R . .
H13M H -0.2280 0.0036 0.4445 0.080 Uiso 1 1 calc R . .
C139 C -0.2274(8) 0.0454(6) 0.4043(4) 0.115 Uiso 1 1 d . . .
N32 N 0.4644(15) -0.1833(9) 0.2625(7) 0.280 Uiso 1 1 d . . .
C140 C 0.3805(13) -0.1408(8) 0.3122(5) 0.221 Uiso 1 1 d . . .
H14C H 0.3151 -0.1439 0.3082 0.080 Uiso 1 1 calc R . .
H14D H 0.3968 -0.1049 0.3142 0.080 Uiso 1 1 calc R . .
H14E H 0.3972 -0.1584 0.3344 0.080 Uiso 1 1 calc R . .
C141 C 0.4282(12) -0.1632(8) 0.2824(5) 0.158 Uiso 1 1 d . . .
N33 N 0.7979(6) 0.1652(5) 0.3023(3) 0.109 Uiso 1 1 d . . .
C142 C 0.8231(12) 0.2709(8) 0.2633(5) 0.226 Uiso 1 1 d . . .
H14F H 0.8704 0.2712 0.2819 0.080 Uiso 1 1 calc R . .
H14G H 0.8120 0.3056 0.2550 0.080 Uiso 1 1 calc R . .
H14H H 0.8430 0.2499 0.2431 0.080 Uiso 1 1 calc R . .
C143 C 0.7397(10) 0.2499(6) 0.2783(5) 0.158 Uiso 1 1 d . . .
H14I H 0.7158 0.2707 0.2983 0.080 Uiso 1 1 calc R . .
H14J H 0.6921 0.2452 0.2598 0.080 Uiso 1 1 calc R . .
C144 C 0.7768(8) 0.2025(6) 0.2905(4) 0.111 Uiso 1 1 d . . .

loop_
_atom_site_aniso_label
_atom_site_aniso_U_11
_atom_site_aniso_U_22
_atom_site_aniso_U_33
_atom_site_aniso_U_23
_atom_site_aniso_U_13
_atom_site_aniso_U_12
Eu1 0.060 0.065 0.062 -0.002 -0.002 0.005
La1 0.052 0.050 0.061 0.001 -0.001 0.000
O1 0.076 0.059 0.070 -0.011 0.005 0.001
O2 0.065 0.093 0.087 -0.010 -0.007 0.013
O3 0.082 0.082 0.068 0.001 -0.002 0.007
N1 0.064 0.062 0.080 0.001 0.007 0.011
N2 0.056 0.074 0.062 0.001 -0.001 0.009
N3 0.058 0.057 0.064 0.000 0.003 -0.002
N4 0.070 0.048 0.073 0.006 0.008 0.001
N5 0.069 0.063 0.053 0.006 -0.005 -0.003
N6 0.078 0.091 0.072 0.021 -0.005 -0.015
N7 0.054 0.061 0.059 0.007 -0.002 -0.006
N8 0.083 0.068 0.069 -0.009 -0.017 -0.010
N9 0.055 0.131 0.073 0.006 -0.004 -0.001
N10 0.083 0.054 0.126 -0.020 -0.013 0.005
N11 0.066 0.072 0.059 -0.003 -0.003 -0.004
N12 0.049 0.063 0.064 -0.003 0.000 0.001
N13 0.064 0.068 0.062 0.005 0.000 0.010
N14 0.054 0.044 0.078 0.007 -0.005 -0.002
N15 0.058 0.059 0.071 0.003 0.003 0.010
N16 0.059 0.056 0.062 0.000 0.002 0.008
N17 0.086 0.054 0.060 0.002 0.009 0.008
N18 0.082 0.157 0.113 0.056 0.005 -0.019
N19 0.099 0.127 0.079 0.026 -0.004 0.004
N20 0.035 0.071 0.087 0.003 -0.009 0.002
N21 0.055 0.053 0.075 -0.002 -0.001 0.002
N22 0.063 0.075 0.075 -0.002 0.011 -0.015
N23 0.055 0.050 0.071 0.005 0.001 -0.003
N24 0.048 0.049 0.081 0.000 -0.005 -0.002
N25 0.049 0.064 0.071 0.003 -0.002 0.004
N26 0.062 0.069 0.074 0.003 -0.003 -0.009
N27 0.084 0.067 0.082 -0.005 0.007 -0.002
C1 0.078 0.063 0.058 0.003 0.008 0.005
C2 0.054 0.076 0.070 0.003 0.012 -0.013
C3 0.085 0.057 0.099 0.004 0.021 0.021
C4 0.097 0.077 0.072 0.012 0.022 -0.004
C5 0.084 0.070 0.096 0.007 0.025 0.000
C6 0.065 0.064 0.066 0.008 0.005 -0.002
C7 0.063 0.059 0.058 -0.004 0.006 0.005
C8 0.058 0.062 0.054 -0.002 -0.001 0.006
C9 0.066 0.045 0.058 -0.005 0.003 -0.006
C10 0.069 0.070 0.064 -0.004 0.007 -0.005
C11 0.060 0.043 0.081 0.000 0.002 -0.001
C12 0.048 0.060 0.067 -0.002 -0.002 0.005
C13 0.064 0.053 0.056 -0.001 -0.002 0.007
C14 0.058 0.066 0.058 0.001 0.002 -0.001
C15 0.053 0.066 0.064 -0.009 0.011 -0.002
C16 0.055 0.063 0.054 -0.002 0.001 -0.005
C17 0.057 0.053 0.056 -0.006 0.000 0.003
C18 0.062 0.061 0.076 0.013 -0.001 -0.009
C19 0.066 0.086 0.085 0.010 0.001 -0.032
C20 0.049 0.070 0.077 -0.006 0.007 -0.011
C21 0.060 0.072 0.061 -0.003 0.006 -0.007
C22 0.068 0.063 0.066 0.010 0.000 -0.008
C23 0.125 0.068 0.075 0.002 -0.008 -0.012
C24 0.127 0.081 0.094 0.020 -0.015 0.033
C25 0.091 0.094 0.072 0.008 -0.009 0.002
C26 0.082 0.044 0.069 0.012 -0.005 0.005
C27 0.064 0.074 0.065 0.006 -0.006 -0.010
C28 0.091 0.092 0.065 0.010 -0.015 -0.021
C29 0.088 0.104 0.064 0.006 0.003 -0.023
C30 0.079 0.176 0.062 0.006 -0.010 -0.047
C31 0.150 0.144 0.082 -0.012 0.008 -0.081
C32 0.139 0.128 0.103 0.004 -0.020 -0.064
C33 0.154 0.061 0.086 -0.004 -0.025 -0.038
C34 0.073 0.110 0.088 0.003 0.011 0.003
C35 0.089 0.147 0.089 -0.009 -0.008 -0.005
C36 0.074 0.076 0.092 -0.001 0.013 0.017
C37 0.126 0.113 0.083 -0.013 0.013 0.031
C38 0.082 0.051 0.086 -0.003 0.009 0.002
C39 0.085 0.058 0.111 0.013 0.001 0.011
C40 0.108 0.398 0.091 0.119 0.027 0.073
C41 0.242 0.106 0.344 0.037 -0.063 -0.104
C42 0.067 0.143 0.094 0.001 -0.017 0.015
C43 0.097 0.180 0.076 0.011 -0.013 0.038
C44 0.058 0.080 0.083 -0.020 -0.006 0.010
C45 0.082 0.056 0.067 -0.013 -0.004 0.009
C46 0.088 0.060 0.084 -0.012 -0.005 0.008
C47 0.085 0.077 0.088 -0.010 -0.003 0.018
C48 0.068 0.072 0.092 -0.007 -0.011 0.012
C49 0.066 0.067 0.055 -0.004 0.003 0.009
C50 0.064 0.065 0.047 0.000 0.000 0.014
C51 0.060 0.076 0.048 0.001 0.003 0.001
C52 0.056 0.068 0.058 -0.005 0.004 0.000
C53 0.067 0.104 0.062 -0.005 -0.005 0.007
C54 0.064 0.084 0.075 -0.004 -0.010 -0.001
C55 0.072 0.068 0.066 -0.001 0.011 0.002
C56 0.050 0.059 0.056 -0.001 -0.001 -0.004
C57 0.068 0.093 0.064 -0.005 0.003 -0.007
C58 0.056 0.057 0.077 -0.006 -0.004 -0.004
C59 0.060 0.061 0.062 0.003 0.001 -0.006
C60 0.064 0.049 0.067 0.002 -0.002 -0.011
C61 0.068 0.051 0.073 0.002 -0.013 -0.003
C62 0.104 0.055 0.078 0.012 0.003 -0.010
C63 0.074 0.065 0.071 0.008 0.010 -0.006
C64 0.059 0.061 0.062 0.009 -0.004 -0.001
C65 0.053 0.060 0.069 -0.003 -0.004 0.005
C66 0.064 0.079 0.069 0.008 -0.007 0.000
C67 0.067 0.110 0.089 0.019 -0.006 -0.008
C68 0.047 0.124 0.093 0.006 0.004 -0.012
C69 0.067 0.061 0.068 -0.002 0.004 0.007
C70 0.059 0.079 0.073 -0.002 0.001 0.002
C71 0.085 0.085 0.062 -0.001 0.001 0.024
C72 0.088 0.143 0.106 0.055 0.018 0.002
C73 0.124 0.190 0.185 0.105 0.015 -0.006
C74 0.130 0.154 0.152 0.074 0.019 0.013
C75 0.122 0.127 0.082 0.028 0.021 0.039
C76 0.102 0.100 0.065 0.009 0.017 0.023
C77 0.090 0.112 0.150 -0.021 0.016 0.011
C78 0.219 0.176 0.216 0.028 0.069 -0.014
C79 0.060 0.124 0.158 -0.059 -0.014 -0.005
C80 0.135 0.268 0.184 -0.071 -0.051 0.093
C81 0.077 0.058 0.063 -0.002 -0.007 0.011
C82 0.059 0.095 0.095 0.012 -0.003 0.007
C83 0.091 0.043 0.096 0.008 0.006 0.022
C84 0.124 0.080 0.130 -0.014 -0.008 0.025
C85 0.319 0.122 0.266 0.057 -0.173 -0.099
C86 0.307 0.262 0.149 0.043 0.054 0.182
C87 0.081 0.091 0.077 0.020 -0.016 0.012
C88 0.058 0.084 0.076 0.011 -0.011 -0.001
C89 0.081 0.090 0.099 0.003 -0.010 0.003
C90 0.069 0.134 0.099 0.006 -0.021 0.002
C91 0.057 0.107 0.087 -0.004 -0.003 0.012
C92 0.063 0.045 0.093 -0.010 -0.001 0.005
C93 0.054 0.058 0.078 -0.014 -0.006 0.003
C94 0.066 0.054 0.059 -0.005 -0.007 0.008
C95 0.052 0.083 0.072 -0.002 0.006 -0.012
C96 0.068 0.095 0.071 0.006 0.012 -0.005
C97 0.094 0.077 0.063 0.009 -0.002 -0.013
C98 0.068 0.071 0.067 -0.001 0.005 -0.005
C99 0.062 0.049 0.073 0.000 0.001 0.007
C100 0.068 0.061 0.061 0.006 0.004 0.000
C101 0.060 0.056 0.067 0.003 0.002 -0.001
C102 0.056 0.052 0.063 -0.001 0.002 0.010
C103 0.054 0.068 0.059 0.008 0.004 -0.006
C104 0.069 0.056 0.066 0.006 0.001 0.016
C105 0.060 0.063 0.069 -0.006 0.001 -0.009
C106 0.072 0.073 0.064 0.004 0.001 0.012
C107 0.050 0.073 0.068 0.004 0.001 0.002
C108 0.072 0.041 0.079 0.003 -0.001 0.002
C109 0.056 0.061 0.123 0.014 0.013 0.013
C110 0.080 0.052 0.186 0.017 0.030 0.005
C111 0.064 0.060 0.170 0.028 0.021 0.011
C112 0.056 0.060 0.092 0.005 -0.006 0.000
C113 0.062 0.043 0.081 -0.001 0.000 -0.004
C114 0.058 0.086 0.066 -0.003 0.006 -0.006
C115 0.080 0.061 0.085 -0.007 0.014 -0.008
C116 0.111 0.077 0.128 -0.010 0.039 0.007
C117 0.115 0.077 0.146 -0.008 0.041 0.008
C118 0.084 0.103 0.097 -0.015 0.013 0.019
C119 0.080 0.045 0.097 -0.007 -0.002 -0.001
C120 0.113 0.208 0.080 0.032 0.004 0.023
C121 0.246 0.122 0.135 -0.003 0.080 0.040
C122 0.091 0.134 0.146 0.046 -0.008 0.031
C123 0.141 0.138 0.215 -0.098 -0.017 0.003
C124 0.056 0.101 0.087 -0.003 0.011 -0.008
C125 0.084 0.083 0.110 0.009 0.008 -0.009
C126 0.050 0.075 0.062 0.003 -0.009 0.006
C127 0.058 0.070 0.083 0.006 0.002 0.000
C128 0.132 0.069 0.105 -0.011 0.047 -0.024
C129 0.103 0.090 0.156 0.043 0.019 0.004
Cl1 0.072 0.073 0.077 -0.008 -0.001 -0.001
O4 0.068 0.085 0.091 -0.006 0.004 -0.003
O5 0.079 0.089 0.178 -0.001 0.020 0.013
O6 0.109 0.120 0.117 0.048 -0.006 -0.009
O7 0.126 0.170 0.101 -0.059 0.009 -0.059
Cl2 0.113 0.066 0.092 0.006 0.000 0.004
O8 0.179 0.132 0.130 0.061 -0.053 -0.053
O9 0.150 0.197 0.255 0.092 -0.060 -0.089
O10 0.260 0.307 0.091 0.036 -0.029 -0.123
O11 0.205 0.130 0.435 -0.005 0.039 0.047
Cl3 0.142 0.078 0.086 0.005 0.000 -0.022
O12 0.147 0.056 0.126 -0.002 0.002 -0.013
O13 0.123 0.136 0.145 -0.034 -0.009 0.024
O14 0.245 0.090 0.126 -0.021 0.066 -0.074
O15 0.149 0.169 0.089 0.008 -0.022 -0.016
Cl4 0.077 0.097 0.105 0.022 0.008 0.007
O16 0.059 0.173 0.209 0.076 0.002 -0.011
O17 0.092 0.294 0.274 0.213 -0.068 -0.036
O18 0.154 0.165 0.191 0.107 -0.042 -0.066
O19 0.459 0.214 0.244 -0.052 0.089 0.075
Cl5 0.088 0.134 0.136 -0.034 -0.024 -0.001
O20 0.101 0.141 0.248 -0.042 -0.019 -0.015
O21 0.110 0.125 0.225 -0.070 -0.041 -0.015
O22 0.152 0.145 0.433 -0.070 -0.136 0.040
O23 0.245 0.785 0.177 -0.171 0.024 -0.093
Cl6 0.179 0.083 0.149 -0.012 0.056 -0.005
O24 0.091 0.045 0.209 -0.023 -0.009 -0.003
O25 0.329 0.179 0.497 -0.073 0.229 0.060
O26 0.255 0.209 0.409 -0.121 -0.131 -0.037
O27 0.436 0.161 0.185 0.024 0.120 -0.048

loop_
_atom_type_symbol
_atom_type_description
_atom_type_scat_dispersion_real
_atom_type_scat_dispersion_imag
_atom_type_scat_source
C C 0.0033 0.0016 'International Tables Vol C Tables 4.2.6.8 and 6.1.1.4'
H H 0.0000 0.0000 'International Tables Vol C Tables 4.2.6.8 and 6.1.1.4'
N N 0.0061 0.0033 'International Tables Vol C Tables 4.2.6.8 and 6.1.1.4'
O O 0.0106 0.0060 'International Tables Vol C Tables 4.2.6.8 and 6.1.1.4'
Cl Cl 0.1484 0.1585 'International Tables Vol C Tables 4.2.6.8 and 6.1.1.4'
La La -0.2871 2.4523 'International Tables Vol C Tables 4.2.6.8 and 6.1.1.4'
Eu Eu -0.1578 3.6682 'International Tables Vol C Tables 4.2.6.8 and 6.1.1.4'

loop_
_geom_angle_atom_site_label_1
_geom_angle_atom_site_label_2
_geom_angle_atom_site_label_3
_geom_angle
_geom_angle_site_symmetry_1
_geom_angle_site_symmetry_3
_geom_angle_publ_flag
O2 Eu1 O3 77.8(2) . . ?
O2 Eu1 O1 78.3(2) . . ?
O3 Eu1 O1 78.0(2) . . ?
O2 Eu1 N12 126.2(2) . . ?
O3 Eu1 N12 142.7(2) . . ?
O1 Eu1 N12 79.9(2) . . ?
O2 Eu1 N3 140.9(2) . . ?
O3 Eu1 N3 78.5(2) . . ?
O1 Eu1 N3 125.9(2) . . ?
N12 Eu1 N3 90.8(2) . . ?
O2 Eu1 N21 80.6(2) . . ?
O3 Eu1 N21 126.9(2) . . ?
O1 Eu1 N21 142.4(2) . . ?
N12 Eu1 N21 88.1(2) . . ?
N3 Eu1 N21 89.4(2) . . ?
O2 Eu1 N20 67.2(2) . . ?
O3 Eu1 N20 63.9(2) . . ?
O1 Eu1 N20 132.5(2) . . ?
N12 Eu1 N20 147.1(2) . . ?
N3 Eu1 N20 74.5(2) . . ?
N21 Eu1 N20 63.0(2) . . ?
O2 Eu1 N11 63.0(2) . . ?
O3 Eu1 N11 132.1(2) . . ?
O1 Eu1 N11 68.5(2) . . ?
N12 Eu1 N11 63.3(2) . . ?
N3 Eu1 N11 149.2(2) . . ?
N21 Eu1 N11 74.3(2) . . ?
N20 Eu1 N11 117.9(2) . . ?
O2 Eu1 N2 133.5(2) . . ?
O3 Eu1 N2 68.9(2) . . ?
O1 Eu1 N2 64.0(2) . . ?
N12 Eu1 N2 74.4(2) . . ?
N3 Eu1 N2 62.2(2) . . ?
N21 Eu1 N2 145.7(2) . . ?
N20 Eu1 N2 120.5(2) . . ?
N11 Eu1 N2 120.2(2) . . ?
O2 Eu1 C1 97.6(2) . . ?
O3 Eu1 C1 79.6(2) . . ?
O1 Eu1 C1 19.5(2) . . ?
N12 Eu1 C1 69.9(2) . . ?
N3 Eu1 C1 108.2(2) . . ?
N21 Eu1 C1 151.6(2) . . ?
N20 Eu1 C1 142.3(2) . . ?
N11 Eu1 C1 79.6(2) . . ?
N2 Eu1 C1 46.1(2) . . ?
O2 Eu1 C87 76.7(3) . . ?
O3 Eu1 C87 19.3(2) . . ?
O1 Eu1 C87 96.6(2) . . ?
N12 Eu1 C87 154.6(3) . . ?
N3 Eu1 C87 70.7(2) . . ?
N21 Eu1 C87 108.2(2) . . ?
N20 Eu1 C87 45.4(2) . . ?
N11 Eu1 C87 138.9(3) . . ?
N2 Eu1 C87 81.5(2) . . ?
C1 Eu1 C87 98.8(2) . . ?
N14 La1 N5 83.5(2) . . ?
N14 La1 N7 138.6(2) . . ?
N5 La1 N7 62.2(2) . . ?
N14 La1 N8 148.6(2) . . ?
N5 La1 N8 122.9(2) . . ?
N7 La1 N8 61.0(2) . . ?
N14 La1 N26 77.3(2) . . ?
N5 La1 N26 147.0(2) . . ?
N7 La1 N26 143.7(2) . . ?
N8 La1 N26 85.0(2) . . ?
N14 La1 N16 62.0(2) . . ?
N5 La1 N16 75.5(2) . . ?
N7 La1 N16 123.5(2) . . ?
N8 La1 N16 135.8(2) . . ?
N26 La1 N16 71.8(2) . . ?
N14 La1 N25 76.1(2) . . ?
N5 La1 N25 139.1(2) . . ?
N7 La1 N25 114.4(2) . . ?
N8 La1 N25 72.6(2) . . ?
N26 La1 N25 61.0(2) . . ?
N16 La1 N25 122.2(2) . . ?
N14 La1 N23 83.1(2) . . ?
N5 La1 N23 80.4(2) . . ?
N7 La1 N23 69.6(2) . . ?
N8 La1 N23 85.1(2) . . ?
N26 La1 N23 122.9(2) . . ?
N16 La1 N23 139.1(2) . . ?
N25 La1 N23 62.3(2) . . ?
N14 La1 N17 122.9(2) . . ?
N5 La1 N17 76.0(2) . . ?
N7 La1 N17 72.8(2) . . ?
N8 La1 N17 83.1(2) . . ?
N26 La1 N17 92.1(2) . . ?
N16 La1 N17 61.5(2) . . ?
N25 La1 N17 144.5(2) . . ?
N23 La1 N17 141.8(2) . . ?
C1 O1 Eu1 120.8(6) . . ?
C44 O2 Eu1 125.5(6) . . ?
C87 O3 Eu1 122.3(6) . . ?
C1 N1 C36 118.7(8) . . ?
C1 N1 C34 124.1(9) . . ?
C36 N1 C34 115.3(7) . . ?
C6 N2 C2 120.1(8) . . ?
C6 N2 Eu1 120.1(5) . . ?
C2 N2 Eu1 114.3(6) . . ?
C7 N3 C8 104.8(8) . . ?
C7 N3 Eu1 119.6(6) . . ?
C8 N3 Eu1 135.3(6) . . ?
C7 N4 C9 106.0(7) . . ?
C7 N4 C38 132.8(7) . . ?
C9 N4 C38 121.2(8) . . ?
C21 N5 C17 105.5(7) . . ?
C21 N5 La1 112.3(5) . . ?
C17 N5 La1 127.2(6) . . ?
C18 N6 C21 104.8(7) . . ?
C18 N6 C40 119.5(8) . . ?
C21 N6 C40 135.2(8) . . ?
C22 N7 C26 119.2(8) . . ?
C22 N7 La1 120.2(5) . . ?
C26 N7 La1 120.6(6) . . ?
C27 N8 C28 105.1(8) . . ?
C27 N8 La1 112.8(6) . . ?
C28 N8 La1 129.5(6) . . ?
C27 N9 C29 106.7(9) . . ?
C27 N9 C42 127.6(10) . . ?
C29 N9 C42 125.6(8) . . ?
C44 N10 C77 124.0(9) . . ?
C44 N10 C79 119.4(10) . . ?
C77 N10 C79 116.6(10) . . ?
C49 N11 C45 119.0(8) . . ?
C49 N11 Eu1 119.3(6) . . ?
C45 N11 Eu1 116.3(6) . . ?
C50 N12 C51 105.8(7) . . ?
C50 N12 Eu1 118.6(6) . . ?
C51 N12 Eu1 135.3(6) . . ?
C50 N13 C52 106.0(7) . . ?
C50 N13 C81 131.2(8) . . ?
C52 N13 C81 122.8(7) . . ?
C64 N14 C60 105.6(7) . . ?
C64 N14 La1 113.9(5) . . ?
C60 N14 La1 129.6(5) . . ?
C64 N15 C61 105.9(7) . . ?
C64 N15 C83 131.7(7) . . ?
C61 N15 C83 122.4(8) . . ?
C65 N16 C69 118.5(7) . . ?
C65 N16 La1 118.6(5) . . ?
C69 N16 La1 122.8(6) . . ?
C70 N17 C71 105.6(7) . . ?
C70 N17 La1 117.2(6) . . ?
C71 N17 La1 135.1(6) . . ?
C70 N18 C72 106.7(8) . . ?
C70 N18 C85 128.1(11) . . ?
C72 N18 C85 121.6(11) . . ?
C87 N19 C120 117.8(10) . . ?
C87 N19 C122 123.9(9) . . ?
C120 N19 C122 118.1(10) . . ?
C88 N20 C92 120.7(7) . . ?
C88 N20 Eu1 115.3(6) . . ?
C92 N20 Eu1 120.8(6) . . ?
C93 N21 C94 104.8(7) . . ?
C93 N21 Eu1 118.0(6) . . ?
C94 N21 Eu1 136.6(5) . . ?
C93 N22 C95 106.5(6) . . ?
C93 N22 C124 132.4(8) . . ?
C95 N22 C124 121.0(7) . . ?
C107 N23 C103 105.4(7) . . ?
C107 N23 La1 111.0(6) . . ?
C103 N23 La1 130.9(5) . . ?
C107 N24 C104 106.8(7) . . ?
C107 N24 C126 129.1(8) . . ?
C104 N24 C126 123.9(7) . . ?
C108 N25 C112 116.9(7) . . ?
C108 N25 La1 119.1(6) . . ?
C112 N25 La1 122.9(5) . . ?
C113 N26 C114 104.0(8) . . ?
C113 N26 La1 119.5(6) . . ?
C114 N26 La1 136.0(6) . . ?
C113 N27 C115 105.5(8) . . ?
C113 N27 C128 131.6(8) . . ?
C115 N27 C128 122.8(9) . . ?
O1 C1 N1 122.6(9) . . ?
O1 C1 C2 115.7(8) . . ?
N1 C1 C2 121.6(8) . . ?
O1 C1 Eu1 39.7(4) . . ?
N1 C1 Eu1 147.8(6) . . ?
C2 C1 Eu1 83.7(5) . . ?
N2 C2 C3 121.6(10) . . ?
N2 C2 C1 112.8(8) . . ?
C3 C2 C1 125.1(8) . . ?
C4 C3 C2 118.0(9) . . ?
C3 C4 C5 122.2(10) . . ?
C4 C5 C6 116.9(10) . . ?
N2 C6 C5 121.0(9) . . ?
N2 C6 C7 113.1(8) . . ?
C5 C6 C7 125.6(9) . . ?
N3 C7 N4 114.0(7) . . ?
N3 C7 C6 120.7(9) . . ?
N4 C7 C6 125.3(9) . . ?
C9 C8 N3 109.8(7) . . ?
C9 C8 C13 120.2(8) . . ?
N3 C8 C13 129.9(9) . . ?
C10 C9 C8 122.4(8) . . ?
C10 C9 N4 132.2(9) . . ?
C8 C9 N4 105.4(7) . . ?
C11 C10 C9 117.9(10) . . ?
C10 C11 C12 121.4(8) . . ?
C13 C12 C11 120.1(8) . . ?
C13 C12 C14 118.4(9) . . ?
C11 C12 C14 121.5(7) . . ?
C8 C13 C12 117.9(9) . . ?
C15 C14 C12 115.9(7) . . ?
C16 C15 C20 117.6(8) . . ?
C16 C15 C14 122.8(8) . . ?
C20 C15 C14 119.5(7) . . ?
C17 C16 C15 120.7(8) . . ?
C16 C17 N5 130.4(8) . . ?
C16 C17 C18 119.9(7) . . ?
N5 C17 C18 109.7(7) . . ?
N6 C18 C19 131.5(9) . . ?
N6 C18 C17 106.6(7) . . ?
C19 C18 C17 121.9(8) . . ?
C20 C19 C18 116.4(8) . . ?
C19 C20 C15 123.2(8) . . ?
N5 C21 N6 113.3(8) . . ?
N5 C21 C22 120.1(8) . . ?
N6 C21 C22 126.5(9) . . ?
N7 C22 C23 123.6(9) . . ?
N7 C22 C21 112.9(9) . . ?
C23 C22 C21 123.2(9) . . ?
C22 C23 C24 117.2(10) . . ?
C25 C24 C23 118.9(11) . . ?
C26 C25 C24 118.5(10) . . ?
N7 C26 C25 122.6(9) . . ?
N7 C26 C27 112.3(8) . . ?
C25 C26 C27 124.8(9) . . ?
N8 C27 N9 112.7(9) . . ?
N8 C27 C26 119.6(8) . . ?
N9 C27 C26 127.4(10) . . ?
C33 C28 C29 121.0(10) . . ?
C33 C28 N8 130.3(10) . . ?
C29 C28 N8 108.6(11) . . ?
N9 C29 C30 131.7(11) . . ?
N9 C29 C28 106.8(9) . . ?
C30 C29 C28 121.4(13) . . ?
C29 C30 C31 116.1(12) . . ?
C30 C31 C32 122.0(11) . . ?
C33 C32 C31 119.1(15) . . ?
C32 C33 C28 120.0(13) . . ?
N1 C34 C35 111.8(8) . . ?
N1 C36 C37 113.6(9) . . ?
N4 C38 C39 113.8(8) . . ?
C41 C40 N6 93.1(15) . . ?
N9 C42 C43 111.4(9) . . ?
O2 C44 N10 120.6(8) . . ?
O2 C44 C45 116.4(9) . . ?
N10 C44 C45 122.9(10) . . ?
N11 C45 C46 121.3(9) . . ?
N11 C45 C44 110.8(8) . . ?
C46 C45 C44 126.7(9) . . ?
C45 C46 C47 118.3(10) . . ?
C48 C47 C46 121.2(10) . . ?
C47 C48 C49 118.6(9) . . ?
N11 C49 C48 121.2(9) . . ?
N11 C49 C50 112.5(8) . . ?
C48 C49 C50 126.1(8) . . ?
N12 C50 N13 113.3(8) . . ?
N12 C50 C49 121.8(7) . . ?
N13 C50 C49 124.9(8) . . ?
C56 C51 N12 132.4(8) . . ?
C56 C51 C52 119.7(8) . . ?
N12 C51 C52 107.9(9) . . ?
C53 C52 N13 130.8(9) . . ?
C53 C52 C51 122.2(10) . . ?
N13 C52 C51 106.9(7) . . ?
C52 C53 C54 117.0(9) . . ?
C55 C54 C53 120.2(9) . . ?
C56 C55 C54 122.8(10) . . ?
C56 C55 C57 120.1(8) . . ?
C54 C55 C57 117.1(9) . . ?
C55 C56 C51 117.9(8) . . ?
C58 C57 C55 115.1(7) . . ?
C63 C58 C59 119.9(8) . . ?
C63 C58 C57 119.7(8) . . ?
C59 C58 C57 120.4(9) . . ?
C60 C59 C58 117.4(9) . . ?
C59 C60 C61 122.3(8) . . ?
C59 C60 N14 129.3(9) . . ?
C61 C60 N14 108.2(7) . . ?
C62 C61 C60 119.5(9) . . ?
C62 C61 N15 133.6(9) . . ?
C60 C61 N15 106.8(8) . . ?
C61 C62 C63 117.4(10) . . ?
C58 C63 C62 123.3(9) . . ?
N14 C64 N15 113.2(7) . . ?
N14 C64 C65 119.4(8) . . ?
N15 C64 C65 127.3(8) . . ?
N16 C65 C66 122.4(8) . . ?
N16 C65 C64 114.9(7) . . ?
C66 C65 C64 122.2(8) . . ?
C67 C66 C65 117.8(9) . . ?
C66 C67 C68 119.9(9) . . ?
C69 C68 C67 119.7(9) . . ?
N16 C69 C68 121.7(9) . . ?
N16 C69 C70 113.7(7) . . ?
C68 C69 C70 124.3(8) . . ?
N18 C70 N17 111.3(9) . . ?
N18 C70 C69 125.6(8) . . ?
N17 C70 C69 123.0(8) . . ?
C72 C71 N17 109.7(8) . . ?
C72 C71 C76 117.7(10) . . ?
N17 C71 C76 132.4(9) . . ?
C71 C72 N18 106.6(9) . . ?
C71 C72 C73 122.2(12) . . ?
N18 C72 C73 131.2(11) . . ?
C74 C73 C72 117.6(13) . . ?
C73 C74 C75 122.7(13) . . ?
C74 C75 C76 120.1(12) . . ?
C75 C76 C71 119.6(10) . . ?
N10 C77 C78 110.1(11) . . ?
C80 C79 N10 113.2(10) . . ?
N13 C81 C82 114.0(8) . . ?
N15 C83 C84 112.1(8) . . ?
C86 C85 N18 91.2(13) . . ?
O3 C87 N19 119.0(9) . . ?
O3 C87 C88 117.7(9) . . ?
N19 C87 C88 123.2(9) . . ?
O3 C87 Eu1 38.5(4) . . ?
N19 C87 Eu1 146.7(7) . . ?
C88 C87 Eu1 83.2(5) . . ?
N20 C88 C89 121.2(9) . . ?
N20 C88 C87 114.4(7) . . ?
C89 C88 C87 123.9(9) . . ?
C90 C89 C88 117.9(10) . . ?
C91 C90 C89 121.0(10) . . ?
C90 C91 C92 118.4(10) . . ?
N20 C92 C91 120.8(9) . . ?
N20 C92 C93 114.2(7) . . ?
C91 C92 C93 124.8(9) . . ?
N21 C93 N22 113.1(8) . . ?
N21 C93 C92 120.8(8) . . ?
N22 C93 C92 126.2(8) . . ?
N21 C94 C99 131.0(8) . . ?
N21 C94 C95 110.1(7) . . ?
C99 C94 C95 118.8(8) . . ?
C96 C95 C94 123.0(8) . . ?
C96 C95 N22 131.6(7) . . ?
C94 C95 N22 105.4(7) . . ?
C95 C96 C97 117.1(8) . . ?
C96 C97 C98 121.8(9) . . ?
C99 C98 C97 120.3(8) . . ?
C99 C98 C100 120.3(7) . . ?
C97 C98 C100 119.3(8) . . ?
C98 C99 C94 118.8(8) . . ?
C98 C100 C101 113.9(8) . . ?
C102 C101 C106 121.7(9) . . ?
C102 C101 C100 123.3(8) . . ?
C106 C101 C100 115.0(8) . . ?
C101 C102 C103 119.3(8) . . ?
N23 C103 C104 109.6(8) . . ?
N23 C103 C102 131.0(8) . . ?
C104 C103 C102 119.3(9) . . ?
C105 C104 N24 131.0(8) . . ?
C105 C104 C103 122.7(9) . . ?
N24 C104 C103 106.3(8) . . ?
C104 C105 C106 118.3(9) . . ?
C105 C106 C101 118.6(9) . . ?
N23 C107 N24 111.7(9) . . ?
N23 C107 C108 120.2(8) . . ?
N24 C107 C108 127.6(7) . . ?
N25 C108 C109 124.0(9) . . ?
N25 C108 C107 114.2(8) . . ?
C109 C108 C107 121.5(8) . . ?
C108 C109 C110 117.9(9) . . ?
C111 C110 C109 119.8(10) . . ?
C110 C111 C112 119.7(11) . . ?
N25 C112 C111 121.6(9) . . ?
N25 C112 C113 112.5(8) . . ?
C111 C112 C113 125.9(10) . . ?
N26 C113 N27 112.5(8) . . ?
N26 C113 C112 121.5(9) . . ?
N27 C113 C112 126.0(8) . . ?
C115 C114 N26 110.8(8) . . ?
C115 C114 C119 119.1(9) . . ?
N26 C114 C119 130.1(10) . . ?
C114 C115 N27 107.2(9) . . ?
C114 C115 C116 123.5(9) . . ?
N27 C115 C116 129.3(10) . . ?
C117 C116 C115 116.9(12) . . ?
C116 C117 C118 121.5(12) . . ?
C117 C118 C119 120.2(10) . . ?
C114 C119 C118 118.4(10) . . ?
N19 C120 C121 111.7(13) . . ?
N19 C122 C123 110.3(11) . . ?
N22 C124 C125 110.5(8) . . ?
N24 C126 C127 113.1(6) . . ?
C129 C128 N27 110.0(10) . . ?
O7 Cl1 O5 108.8(6) . . ?
O7 Cl1 O6 112.1(6) . . ?
O5 Cl1 O6 105.9(5) . . ?
O7 Cl1 O4 110.3(4) . . ?
O5 Cl1 O4 109.5(5) . . ?
O6 Cl1 O4 110.0(4) . . ?
O11 Cl2 O9 104.4(9) . . ?
O11 Cl2 O8 109.1(9) . . ?
O9 Cl2 O8 113.1(6) . . ?
O11 Cl2 O10 100.7(10) . . ?
O9 Cl2 O10 116.9(8) . . ?
O8 Cl2 O10 111.4(7) . . ?
O15 Cl3 O14 113.3(6) . . ?
O15 Cl3 O12 110.1(6) . . ?
O14 Cl3 O12 110.1(5) . . ?
O15 Cl3 O13 106.3(6) . . ?
O14 Cl3 O13 108.7(7) . . ?
O12 Cl3 O13 108.1(5) . . ?
O17 Cl4 O16 116.6(6) . . ?
O17 Cl4 O18 114.9(6) . . ?
O16 Cl4 O18 118.0(6) . . ?
O17 Cl4 O19 103.6(11) . . ?
O16 Cl4 O19 99.8(11) . . ?
O18 Cl4 O19 99.2(10) . . ?
O22 Cl5 O23 100.4(13) . . ?
O22 Cl5 O20 114.8(8) . . ?
O23 Cl5 O20 107.4(9) . . ?
O22 Cl5 O21 109.0(7) . . ?
O23 Cl5 O21 115.2(12) . . ?
O20 Cl5 O21 110.0(6) . . ?
O25 Cl6 O24 116.4(9) . . ?
O25 Cl6 O26 110.6(13) . . ?
O24 Cl6 O26 111.3(8) . . ?
O25 Cl6 O27 105.6(12) . . ?
O24 Cl6 O27 106.7(8) . . ?
O26 Cl6 O27 105.5(11) . . ?
C130 C131 C132 128(3) . . ?
N28 C132 C131 164(2) . . ?
N29 C134 C133 79(2) . . ?
C135 C136 N30 118(4) . . ?
C139 C138 C137 120(2) . . ?
N31 C139 C138 168.4(18) . . ?
N32 C141 C140 173(3) . . ?
C144 C143 C142 97.4(14) . . ?
N33 C144 C143 172.7(15) . . ?

loop_
_geom_bond_atom_site_label_1
_geom_bond_atom_site_label_2
_geom_bond_distance
_geom_bond_site_symmetry_2
_geom_bond_publ_flag
Eu1 O2 2.385(7) . ?
Eu1 O3 2.390(6) . ?
Eu1 O1 2.414(5) . ?
Eu1 N12 2.572(6) . ?
Eu1 N3 2.586(8) . ?
Eu1 N21 2.600(7) . ?
Eu1 N20 2.606(6) . ?
Eu1 N11 2.621(8) . ?
Eu1 N2 2.632(8) . ?
Eu1 C1 3.244(9) . ?
Eu1 C87 3.250(9) . ?
La1 N14 2.620(7) . ?
La1 N5 2.629(7) . ?
La1 N7 2.630(7) . ?
La1 N8 2.636(7) . ?
La1 N26 2.645(8) . ?
La1 N16 2.664(6) . ?
La1 N25 2.669(7) . ?
La1 N23 2.679(7) . ?
La1 N17 2.681(7) . ?
O1 C1 1.258(10) . ?
O2 C44 1.256(11) . ?
O3 C87 1.269(10) . ?
N1 C1 1.322(10) . ?
N1 C36 1.453(12) . ?
N1 C34 1.481(11) . ?
N2 C6 1.318(11) . ?
N2 C2 1.352(10) . ?
N3 C7 1.309(11) . ?
N3 C8 1.394(10) . ?
N4 C7 1.360(11) . ?
N4 C9 1.398(10) . ?
N4 C38 1.453(11) . ?
N5 C21 1.317(11) . ?
N5 C17 1.379(9) . ?
N6 C18 1.390(11) . ?
N6 C21 1.392(10) . ?
N6 C40 1.611(14) . ?
N7 C22 1.338(11) . ?
N7 C26 1.348(10) . ?
N8 C27 1.339(11) . ?
N8 C28 1.422(12) . ?
N9 C27 1.372(10) . ?
N9 C29 1.392(13) . ?
N9 C42 1.500(13) . ?
N10 C44 1.324(12) . ?
N10 C77 1.405(14) . ?
N10 C79 1.467(12) . ?
N11 C49 1.358(9) . ?
N11 C45 1.373(11) . ?
N12 C50 1.335(10) . ?
N12 C51 1.407(11) . ?
N13 C50 1.363(10) . ?
N13 C52 1.401(11) . ?
N13 C81 1.466(10) . ?
N14 C64 1.328(10) . ?
N14 C60 1.411(10) . ?
N15 C64 1.364(10) . ?
N15 C61 1.402(10) . ?
N15 C83 1.486(10) . ?
N16 C65 1.338(10) . ?
N16 C69 1.353(10) . ?
N17 C70 1.352(10) . ?
N17 C71 1.373(11) . ?
N18 C70 1.350(11) . ?
N18 C72 1.390(13) . ?
N18 C85 1.590(14) . ?
N19 C87 1.329(12) . ?
N19 C120 1.465(13) . ?
N19 C122 1.485(13) . ?
N20 C88 1.332(10) . ?
N20 C92 1.336(11) . ?
N21 C93 1.346(9) . ?
N21 C94 1.389(10) . ?
N22 C93 1.355(11) . ?
N22 C95 1.408(11) . ?
N22 C124 1.486(10) . ?
N23 C107 1.341(10) . ?
N23 C103 1.379(11) . ?
N24 C107 1.365(10) . ?
N24 C104 1.378(11) . ?
N24 C126 1.486(9) . ?
N25 C108 1.347(10) . ?
N25 C112 1.362(11) . ?
N26 C113 1.357(10) . ?
N26 C114 1.395(11) . ?
N27 C113 1.363(11) . ?
N27 C115 1.405(11) . ?
N27 C128 1.494(12) . ?
C1 C2 1.489(12) . ?
C2 C3 1.374(12) . ?
C3 C4 1.335(13) . ?
C4 C5 1.382(13) . ?
C5 C6 1.402(13) . ?
C6 C7 1.491(11) . ?
C8 C9 1.394(11) . ?
C8 C13 1.395(11) . ?
C9 C10 1.374(11) . ?
C10 C11 1.368(11) . ?
C11 C12 1.419(11) . ?
C12 C13 1.398(11) . ?
C12 C14 1.514(11) . ?
C14 C15 1.499(12) . ?
C15 C16 1.382(10) . ?
C15 C20 1.429(11) . ?
C16 C17 1.369(11) . ?
C17 C18 1.402(11) . ?
C18 C19 1.393(11) . ?
C19 C20 1.374(12) . ?
C21 C22 1.463(12) . ?
C22 C23 1.390(13) . ?
C23 C24 1.421(13) . ?
C24 C25 1.421(15) . ?
C25 C26 1.376(13) . ?
C26 C27 1.463(13) . ?
C28 C33 1.378(15) . ?
C28 C29 1.400(13) . ?
C29 C30 1.396(13) . ?
C30 C31 1.400(18) . ?
C31 C32 1.436(18) . ?
C32 C33 1.353(14) . ?
C34 C35 1.491(14) . ?
C36 C37 1.513(13) . ?
C38 C39 1.498(12) . ?
C40 C41 1.383(16) . ?
C42 C43 1.514(14) . ?
C44 C45 1.486(12) . ?
C45 C46 1.378(12) . ?
C46 C47 1.389(12) . ?
C47 C48 1.360(13) . ?
C48 C49 1.400(12) . ?
C49 C50 1.464(12) . ?
C51 C56 1.380(11) . ?
C51 C52 1.413(11) . ?
C52 C53 1.383(12) . ?
C53 C54 1.397(13) . ?
C54 C55 1.386(12) . ?
C55 C56 1.373(11) . ?
C55 C57 1.523(13) . ?
C57 C58 1.518(11) . ?
C58 C63 1.359(12) . ?
C58 C59 1.395(11) . ?
C59 C60 1.376(11) . ?
C60 C61 1.400(12) . ?
C61 C62 1.381(12) . ?
C62 C63 1.384(12) . ?
C64 C65 1.453(11) . ?
C65 C66 1.418(11) . ?
C66 C67 1.366(12) . ?
C67 C68 1.381(13) . ?
C68 C69 1.378(11) . ?
C69 C70 1.448(12) . ?
C71 C72 1.368(13) . ?
C71 C76 1.401(13) . ?
C72 C73 1.407(16) . ?
C73 C74 1.328(17) . ?
C74 C75 1.359(16) . ?
C75 C76 1.377(14) . ?
C77 C78 1.486(18) . ?
C79 C80 1.380(17) . ?
C81 C82 1.495(11) . ?
C83 C84 1.505(14) . ?
C85 C86 1.441(16) . ?
C87 C88 1.446(13) . ?
C88 C89 1.400(12) . ?
C89 C90 1.379(14) . ?
C90 C91 1.361(13) . ?
C91 C92 1.403(11) . ?
C92 C93 1.477(12) . ?
C94 C99 1.396(10) . ?
C94 C95 1.400(11) . ?
C95 C96 1.347(12) . ?
C96 C97 1.384(12) . ?
C97 C98 1.390(11) . ?
C98 C99 1.367(12) . ?
C98 C100 1.533(11) . ?
C100 C101 1.543(12) . ?
C101 C102 1.340(11) . ?
C101 C106 1.445(11) . ?
C102 C103 1.392(12) . ?
C103 C104 1.389(11) . ?
C104 C105 1.371(12) . ?
C105 C106 1.387(12) . ?
C107 C108 1.447(12) . ?
C108 C109 1.375(12) . ?
C109 C110 1.382(13) . ?
C110 C111 1.356(13) . ?
C111 C112 1.390(13) . ?
C112 C113 1.463(12) . ?
C114 C115 1.350(13) . ?
C114 C119 1.405(12) . ?
C115 C116 1.410(13) . ?
C116 C117 1.362(14) . ?
C117 C118 1.392(15) . ?
C118 C119 1.406(13) . ?
C120 C121 1.506(18) . ?
C122 C123 1.515(17) . ?
C124 C125 1.563(14) . ?
C126 C127 1.537(11) . ?
C128 C129 1.488(15) . ?
Cl1 O7 1.370(7) . ?
Cl1 O5 1.414(7) . ?
Cl1 O6 1.431(7) . ?
Cl1 O4 1.436(6) . ?
Cl2 O11 1.323(12) . ?
Cl2 O9 1.330(9) . ?
Cl2 O8 1.373(8) . ?
Cl2 O10 1.403(11) . ?
Cl3 O15 1.387(8) . ?
Cl3 O14 1.403(8) . ?
Cl3 O12 1.444(8) . ?
Cl3 O13 1.462(8) . ?
Cl4 O17 1.310(8) . ?
Cl4 O16 1.349(7) . ?
Cl4 O18 1.351(8) . ?
Cl4 O19 1.355(15) . ?
Cl5 O22 1.359(12) . ?
Cl5 O23 1.402(17) . ?
Cl5 O20 1.403(9) . ?
Cl5 O21 1.421(8) . ?
Cl6 O25 1.316(11) . ?
Cl6 O24 1.411(8) . ?
Cl6 O26 1.429(13) . ?
Cl6 O27 1.450(12) . ?
N28 C132 1.085(16) . ?
C130 C131 1.27(3) . ?
C131 C132 1.44(3) . ?
N29 C134 1.58(4) . ?
C133 C134 1.75(4) . ?
N30 C136 1.44(3) . ?
C135 C136 1.10(4) . ?
N31 C139 1.122(16) . ?
C137 C138 1.39(2) . ?
C138 C139 1.31(2) . ?
N32 C141 1.06(2) . ?
C140 C141 1.44(2) . ?
N33 C144 1.121(15) . ?
C142 C143 1.462(19) . ?
C143 C144 1.438(18) . ?
